data_7111506
loop_
_publ_author_name
'Hitchcock, Peter B.'
'Lappert, Michael F.'
'Protchenko, Andrey V.'

_publ_section_title
;
 Facile formation of a homoleptic Ce(iv) amide via aerobic oxidation
;
_journal_issue 33
_journal_name_full 'Chemical Communications'
_journal_page_first 3546
_journal_page_last 3548
_journal_paper_doi 10.1039/b607429d
_journal_year 2006
_chemical_compound_source 'synthesis as described'
_chemical_formula_moiety 'C40 H74 Ce N3 O, C7 H8'
_chemical_formula_sum 'C47 H82 Ce N3 O'
_chemical_formula_weight 845.28
_chemical_name_systematic
;
?
;
_space_group_IT_number 14
_symmetry_cell_setting monoclinic
_symmetry_Int_Tables_number 14
_symmetry_space_group_name_Hall '-P 2ybc'
_symmetry_space_group_name_H-M 'P 1 21/c 1'
_atom_sites_solution_hydrogens geom
_atom_sites_solution_primary direct
_atom_sites_solution_secondary difmap
_audit_conform_dict_location ftp://ftp.iucr.org/pub/cif_core.dic
_audit_conform_dict_name cif_core.dic
_audit_conform_dict_version 2.2
_audit_creation_date 2004-09-22T17:02:06-00:00
_audit_creation_method 'WinGX routine CIF_UPDATE'
_cell_angle_alpha 90
_cell_angle_beta 101.189(1)
_cell_angle_gamma 90
_cell_formula_units_Z 4
_cell_length_a 10.3004(2)
_cell_length_b 23.4770(4)
_cell_length_c 19.3077(3)
_cell_measurement_reflns_used 25568
_cell_measurement_temperature 173(2)
_cell_measurement_theta_max 25.028
_cell_measurement_theta_min 3.705
_cell_measurement_wavelength 0.71073
_cell_volume 4580.29(14)
_computing_cell_refinement 'HKL Scalepack (Otwinowski & Minor 1997)'
_computing_data_collection 'Collect (Nonius BV, 1997-2000)'
_computing_data_reduction 'HKL Denzo and Scalepack (Otwinowski & Minor 1997)'
_computing_molecular_graphics 'Ortep-3 for Windows (Farrugia, 1997)'
_computing_publication_material 'WinGX publication routines (Farrugia, 1999)'
_computing_structure_refinement 'SHELXL-97 (Sheldrick, 1997)'
_computing_structure_solution 'SHELXS-97 (Sheldrick, 1997)'
_diffrn_ambient_temperature 173(2)
_diffrn_detector 'CCD plate'
_diffrn_measured_fraction_theta_full 0.996
_diffrn_measured_fraction_theta_max 0.996
_diffrn_measurement_device '95mm CCD camera on \k-goniostat'
_diffrn_measurement_device_type KappaCCD
_diffrn_measurement_method 'CCD rotation images, thick slices'
_diffrn_orient_matrix_type 'by Nonius Collect from scalepack cell'
_diffrn_orient_matrix_UB_11 0.945024E-1
_diffrn_orient_matrix_UB_12 0.16173E-2
_diffrn_orient_matrix_UB_13 0.250334E-1
_diffrn_orient_matrix_UB_21 0.292703E-1
_diffrn_orient_matrix_UB_22 -0.15057E-2
_diffrn_orient_matrix_UB_23 -0.464117E-1
_diffrn_orient_matrix_UB_31 -0.25569E-2
_diffrn_orient_matrix_UB_32 0.425375E-1
_diffrn_orient_matrix_UB_33 -0.25946E-2
_diffrn_radiation_monochromator graphite
_diffrn_radiation_probe x-ray
_diffrn_radiation_type MoK\a
_diffrn_radiation_wavelength 0.71073
_diffrn_reflns_av_R_equivalents 0.0596
_diffrn_reflns_av_unetI/netI 0.0427
_diffrn_reflns_limit_h_max 12
_diffrn_reflns_limit_h_min -12
_diffrn_reflns_limit_k_max 26
_diffrn_reflns_limit_k_min -27
_diffrn_reflns_limit_l_max 22
_diffrn_reflns_limit_l_min -22
_diffrn_reflns_number 39309
_diffrn_reflns_theta_full 25.01
_diffrn_reflns_theta_max 25.01
_diffrn_reflns_theta_min 3.71
_diffrn_source 'Enraf Nonius FR590'
_exptl_absorpt_coefficient_mu 1.029
_exptl_absorpt_correction_T_max 0.8216
_exptl_absorpt_correction_T_min 0.7678
_exptl_absorpt_correction_type multi-scan
_exptl_absorpt_process_details
;
[c.f. r.h. blessing, acta cryst. (1995), a51, 33-38]
;
_exptl_crystal_colour yellow
_exptl_crystal_density_diffrn 1.226
_exptl_crystal_density_method 'not measured'
_exptl_crystal_description prism
_exptl_crystal_F_000 1804
_exptl_crystal_size_max 0.25
_exptl_crystal_size_mid 0.2
_exptl_crystal_size_min 0.2
_refine_diff_density_max 0.507
_refine_diff_density_min -0.465
_refine_diff_density_rms 0.065
_refine_ls_extinction_method none
_refine_ls_goodness_of_fit_ref 1.031
_refine_ls_hydrogen_treatment riding
_refine_ls_matrix_type full
_refine_ls_number_parameters 469
_refine_ls_number_reflns 8044
_refine_ls_number_restraints 0
_refine_ls_restrained_S_all 1.031
_refine_ls_R_factor_all 0.0489
_refine_ls_R_factor_gt 0.0317
_refine_ls_shift/su_max 0.001
_refine_ls_shift/su_mean 0
_refine_ls_structure_factor_coef Fsqd
_refine_ls_weighting_details 'calc w=1/[\s^2^(Fo^2^)+(0.0241P)^2^+3.2837P] where P=(Fo^2^+2Fc^2^)/3'
_refine_ls_weighting_scheme calc
_refine_ls_wR_factor_gt 0.063
_refine_ls_wR_factor_ref 0.0689
_reflns_number_gt 6438
_reflns_number_total 8044
_reflns_threshold_expression >2sigma(I)
_cod_data_source_file b607429dsup1.cif
_cod_data_source_block (1)-sep2804
_cod_original_sg_symbol_H-M P2(1)/c
_cod_database_code 7111506

loop_
_symmetry_equiv_pos_as_xyz
'x, y, z'
'-x, y+1/2, -z+1/2'
'-x, -y, -z'
'x, -y-1/2, z-1/2'

loop_
_atom_site_label
_atom_site_type_symbol
_atom_site_fract_x
_atom_site_fract_y
_atom_site_fract_z
_atom_site_U_iso_or_equiv
_atom_site_adp_type
_atom_site_occupancy
_atom_site_symmetry_multiplicity
_atom_site_calc_flag
_atom_site_refinement_flags
Ce Ce 0.505584(15) 0.633675(7) 0.735058(8) 0.02703(6) Uani 1 1 d .
O O 0.6734(2) 0.71190(9) 0.78599(11) 0.0434(5) Uani 1 1 d .
N1 N 0.5532(2) 0.55533(9) 0.67134(11) 0.0262(5) Uani 1 1 d .
N2 N 0.4624(2) 0.60401(10) 0.84385(11) 0.0292(5) Uani 1 1 d .
N3 N 0.3698(2) 0.69410(9) 0.65988(12) 0.0304(5) Uani 1 1 d .
C1 C 0.4727(3) 0.50370(11) 0.66132(14) 0.0271(6) Uani 1 1 d .
H1 H 0.5239 0.4725 0.6896 0.033 Uiso 1 1 calc R
C2 C 0.3480(3) 0.51425(12) 0.69087(15) 0.0304(7) Uani 1 1 d .
H2A H 0.2994 0.5469 0.6657 0.037 Uiso 1 1 calc R
H2B H 0.3737 0.5247 0.7414 0.037 Uiso 1 1 calc R
C3 C 0.2556(3) 0.46263(12) 0.68402(16) 0.0348(7) Uani 1 1 d .
H3A H 0.2998 0.4312 0.7138 0.042 Uiso 1 1 calc R
H3B H 0.1742 0.4728 0.7012 0.042 Uiso 1 1 calc R
C4 C 0.2190(3) 0.44268(13) 0.60763(16) 0.0401(8) Uani 1 1 d .
H4A H 0.1644 0.4077 0.605 0.048 Uiso 1 1 calc R
H4B H 0.1661 0.4725 0.5787 0.048 Uiso 1 1 calc R
C5 C 0.3435(3) 0.43052(13) 0.57875(16) 0.0387(7) Uani 1 1 d .
H5A H 0.3186 0.4191 0.5286 0.046 Uiso 1 1 calc R
H5B H 0.3924 0.3985 0.6053 0.046 Uiso 1 1 calc R
C6 C 0.4337(3) 0.48322(12) 0.58489(15) 0.0337(7) Uani 1 1 d .
H6A H 0.5146 0.4738 0.5667 0.04 Uiso 1 1 calc R
H6B H 0.3871 0.5143 0.5554 0.04 Uiso 1 1 calc R
C7 C 0.6723(3) 0.55354(11) 0.64023(15) 0.0288(6) Uani 1 1 d .
H7 H 0.6436 0.5513 0.5878 0.035 Uiso 1 1 calc R
C8 C 0.7493(3) 0.60921(12) 0.65811(16) 0.0334(7) Uani 1 1 d .
H8A H 0.774 0.6131 0.7101 0.04 Uiso 1 1 calc R
H8B H 0.6913 0.6417 0.64 0.04 Uiso 1 1 calc R
C9 C 0.8749(3) 0.61187(14) 0.62665(19) 0.0458(8) Uani 1 1 d .
H9A H 0.8499 0.6135 0.5745 0.055 Uiso 1 1 calc R
H9B H 0.9246 0.647 0.643 0.055 Uiso 1 1 calc R
C10 C 0.9629(3) 0.56031(14) 0.6481(2) 0.0528(9) Uani 1 1 d .
H10A H 0.9984 0.5617 0.6995 0.063 Uiso 1 1 calc R
H10B H 1.0387 0.5614 0.6235 0.063 Uiso 1 1 calc R
C11 C 0.8864(3) 0.50496(13) 0.6299(2) 0.0471(9) Uani 1 1 d .
H11A H 0.9445 0.4722 0.6466 0.057 Uiso 1 1 calc R
H11B H 0.8584 0.5018 0.578 0.057 Uiso 1 1 calc R
C12 C 0.7649(3) 0.50335(12) 0.66413(17) 0.0361(7) Uani 1 1 d .
H12A H 0.7936 0.5045 0.7161 0.043 Uiso 1 1 calc R
H12B H 0.7165 0.4672 0.6515 0.043 Uiso 1 1 calc R
C13 C 0.5640(3) 0.56976(12) 0.89005(15) 0.0339(7) Uani 1 1 d .
H13 H 0.5675 0.5822 0.9399 0.041 Uiso 1 1 calc R
C14 C 0.6995(3) 0.57901(14) 0.87239(19) 0.0466(8) Uani 1 1 d .
H14A H 0.7214 0.6201 0.8765 0.056 Uiso 1 1 calc R
H14B H 0.6971 0.5675 0.8228 0.056 Uiso 1 1 calc R
C15 C 0.8086(3) 0.54524(15) 0.9208(2) 0.0538(9) Uani 1 1 d .
H15A H 0.8943 0.5519 0.9062 0.065 Uiso 1 1 calc R
H15B H 0.8167 0.5588 0.97 0.065 Uiso 1 1 calc R
C16 C 0.7780(3) 0.48260(15) 0.9176(2) 0.0560(10) Uani 1 1 d .
H16A H 0.846 0.4621 0.9518 0.067 Uiso 1 1 calc R
H16B H 0.7809 0.468 0.8698 0.067 Uiso 1 1 calc R
C17 C 0.6425(3) 0.47115(16) 0.9343(2) 0.0633(11) Uani 1 1 d .
H17A H 0.6429 0.4814 0.9841 0.076 Uiso 1 1 calc R
H17B H 0.6219 0.43 0.9283 0.076 Uiso 1 1 calc R
C18 C 0.5361(3) 0.50568(13) 0.8857(2) 0.0522(9) Uani 1 1 d .
H18A H 0.4493 0.4983 0.8987 0.063 Uiso 1 1 calc R
H18B H 0.5309 0.4928 0.8364 0.063 Uiso 1 1 calc R
C19 C 0.3393(3) 0.60833(12) 0.87041(14) 0.0301(7) Uani 1 1 d .
H19 H 0.3192 0.57 0.8883 0.036 Uiso 1 1 calc R
C20 C 0.3441(3) 0.65107(14) 0.93020(17) 0.0447(8) Uani 1 1 d .
H20A H 0.368 0.689 0.9141 0.054 Uiso 1 1 calc R
H20B H 0.414 0.6395 0.9705 0.054 Uiso 1 1 calc R
C21 C 0.2120(3) 0.65558(16) 0.95508(17) 0.0528(9) Uani 1 1 d .
H21A H 0.1921 0.6187 0.9756 0.063 Uiso 1 1 calc R
H21B H 0.2192 0.6849 0.9924 0.063 Uiso 1 1 calc R
C22 C 0.1000(3) 0.67105(14) 0.89482(18) 0.0481(9) Uani 1 1 d .
H22A H 0.1139 0.7101 0.8782 0.058 Uiso 1 1 calc R
H22B H 0.0152 0.6705 0.9117 0.058 Uiso 1 1 calc R
C23 C 0.0931(3) 0.62946(16) 0.83413(18) 0.0517(9) Uani 1 1 d .
H23A H 0.0247 0.6423 0.7938 0.062 Uiso 1 1 calc R
H23B H 0.067 0.5915 0.849 0.062 Uiso 1 1 calc R
C24 C 0.2261(3) 0.62480(15) 0.81068(17) 0.0477(9) Uani 1 1 d .
H24A H 0.2188 0.596 0.7727 0.057 Uiso 1 1 calc R
H24B H 0.2469 0.6618 0.7909 0.057 Uiso 1 1 calc R
C25 C 0.3359(3) 0.74373(12) 0.69906(15) 0.0340(7) Uani 1 1 d .
H25 H 0.3699 0.7347 0.75 0.041 Uiso 1 1 calc R
C26 C 0.1875(3) 0.75561(13) 0.69306(16) 0.0405(8) Uani 1 1 d .
H26A H 0.1481 0.7646 0.6433 0.049 Uiso 1 1 calc R
H26B H 0.1438 0.7208 0.7063 0.049 Uiso 1 1 calc R
C27 C 0.1609(4) 0.80466(15) 0.73989(19) 0.0607(10) Uani 1 1 d .
H27A H 0.0645 0.812 0.7319 0.073 Uiso 1 1 calc R
H27B H 0.1906 0.7938 0.79 0.073 Uiso 1 1 calc R
C28 C 0.2316(4) 0.85858(14) 0.7251(2) 0.0654(12) Uani 1 1 d .
H28A H 0.2171 0.8886 0.7588 0.079 Uiso 1 1 calc R
H28B H 0.1943 0.8721 0.6768 0.079 Uiso 1 1 calc R
C29 C 0.3788(4) 0.84817(14) 0.7320(2) 0.0621(11) Uani 1 1 d .
H29A H 0.4181 0.8393 0.7818 0.074 Uiso 1 1 calc R
H29B H 0.4216 0.8832 0.7186 0.074 Uiso 1 1 calc R
C30 C 0.4056(3) 0.79890(12) 0.68497(17) 0.0435(8) Uani 1 1 d .
H30A H 0.5022 0.792 0.6928 0.052 Uiso 1 1 calc R
H30B H 0.3757 0.8099 0.6349 0.052 Uiso 1 1 calc R
C31 C 0.3152(3) 0.69473(12) 0.58357(14) 0.0296(7) Uani 1 1 d .
H31 H 0.2921 0.735 0.5693 0.036 Uiso 1 1 calc R
C32 C 0.1899(3) 0.65859(14) 0.56340(16) 0.0418(8) Uani 1 1 d .
H32A H 0.121 0.6737 0.5877 0.05 Uiso 1 1 calc R
H32B H 0.2097 0.619 0.5799 0.05 Uiso 1 1 calc R
C33 C 0.1363(4) 0.65798(16) 0.48367(17) 0.0551(10) Uani 1 1 d .
H33A H 0.0576 0.6329 0.4731 0.066 Uiso 1 1 calc R
H33B H 0.1087 0.6969 0.4675 0.066 Uiso 1 1 calc R
C34 C 0.2401(4) 0.63688(15) 0.44434(17) 0.0578(10) Uani 1 1 d .
H34A H 0.2051 0.6387 0.3929 0.069 Uiso 1 1 calc R
H34B H 0.2616 0.5966 0.457 0.069 Uiso 1 1 calc R
C35 C 0.3646(4) 0.67281(15) 0.46257(17) 0.0529(9) Uani 1 1 d .
H35A H 0.3447 0.7122 0.4453 0.063 Uiso 1 1 calc R
H35B H 0.4331 0.6571 0.4384 0.063 Uiso 1 1 calc R
C36 C 0.4182(3) 0.67406(14) 0.54245(15) 0.0403(8) Uani 1 1 d .
H36A H 0.4474 0.6353 0.5586 0.048 Uiso 1 1 calc R
H36B H 0.4963 0.6995 0.5524 0.048 Uiso 1 1 calc R
C37 C 0.7755(3) 0.74077(14) 0.7578(2) 0.0539(9) Uani 1 1 d .
H37A H 0.7443 0.7501 0.7073 0.065 Uiso 1 1 calc R
H37B H 0.8558 0.7168 0.7625 0.065 Uiso 1 1 calc R
C38 C 0.8041(4) 0.79452(16) 0.8015(2) 0.0777(13) Uani 1 1 d .
H38A H 0.8985 0.8053 0.8075 0.093 Uiso 1 1 calc R
H38B H 0.7488 0.8266 0.7792 0.093 Uiso 1 1 calc R
C39 C 0.7692(4) 0.77881(17) 0.8712(2) 0.0694(12) Uani 1 1 d .
H39A H 0.8439 0.7593 0.9021 0.083 Uiso 1 1 calc R
H39B H 0.7444 0.8129 0.8958 0.083 Uiso 1 1 calc R
C40 C 0.6565(4) 0.74048(15) 0.85118(19) 0.0585(10) Uani 1 1 d .
H40A H 0.5726 0.7622 0.8432 0.07 Uiso 1 1 calc R
H40B H 0.6545 0.7122 0.889 0.07 Uiso 1 1 calc R
C1S C 0.1696(4) 0.3826(2) 0.8945(2) 0.0710(12) Uani 1 1 d .
C2S C 0.2957(4) 0.3646(2) 0.8984(2) 0.0781(13) Uani 1 1 d .
H2S H 0.3579 0.3883 0.8817 0.094 Uiso 1 1 calc R
C3S C 0.3345(5) 0.3109(2) 0.9270(3) 0.0846(14) Uani 1 1 d .
H3S H 0.4231 0.2985 0.9294 0.101 Uiso 1 1 calc R
C4S C 0.2471(5) 0.2762(2) 0.9514(2) 0.0799(13) Uani 1 1 d .
H4S H 0.2739 0.2397 0.9701 0.096 Uiso 1 1 calc R
C5S C 0.1216(5) 0.2947(2) 0.9484(2) 0.0840(14) Uani 1 1 d .
H5S H 0.0597 0.2709 0.9652 0.101 Uiso 1 1 calc R
C6S C 0.0825(4) 0.3479(2) 0.9212(2) 0.0771(13) Uani 1 1 d .
H6S H -0.0051 0.3607 0.9209 0.093 Uiso 1 1 calc R
C7S C 0.1255(5) 0.4404(2) 0.8636(3) 0.0923(15) Uani 1 1 d .
H7S1 H 0.0319 0.4462 0.8652 0.139 Uiso 0.5 1 calc PR
H7S2 H 0.1373 0.4421 0.8144 0.139 Uiso 0.5 1 calc PR
H7S3 H 0.1787 0.4702 0.8911 0.139 Uiso 0.5 1 calc PR
H7S4 H 0.2001 0.4595 0.8486 0.139 Uiso 0.5 1 calc PR
H7S5 H 0.0947 0.4636 0.8994 0.139 Uiso 0.5 1 calc PR
H7S6 H 0.0532 0.4355 0.8227 0.139 Uiso 0.5 1 calc PR

loop_
_atom_site_aniso_label
_atom_site_aniso_U_11
_atom_site_aniso_U_22
_atom_site_aniso_U_33
_atom_site_aniso_U_23
_atom_site_aniso_U_13
_atom_site_aniso_U_12
Ce 0.02904(9) 0.02574(9) 0.02584(9) -0.00038(7) 0.00418(6) 0.00118(8)
O 0.0451(13) 0.0385(12) 0.0446(13) -0.0053(11) 0.0037(10) -0.0101(10)
N1 0.0231(12) 0.0266(12) 0.0293(13) -0.0010(10) 0.0061(10) -0.0002(10)
N2 0.0282(13) 0.0300(13) 0.0286(13) 0.0038(11) 0.0035(10) 0.0026(10)
N3 0.0342(14) 0.0287(13) 0.0268(13) -0.0021(11) 0.0023(11) 0.0024(10)
C1 0.0257(15) 0.0268(15) 0.0280(15) 0.0016(13) 0.0033(12) 0.0007(12)
C2 0.0298(16) 0.0322(16) 0.0297(16) -0.0004(13) 0.0068(13) 0.0005(13)
C3 0.0255(16) 0.0380(17) 0.0412(18) 0.0020(15) 0.0073(13) -0.0027(13)
C4 0.0315(17) 0.0402(18) 0.0466(19) -0.0018(15) 0.0025(15) -0.0063(14)
C5 0.0369(18) 0.0398(18) 0.0382(18) -0.0081(15) 0.0043(14) -0.0085(14)
C6 0.0311(16) 0.0372(17) 0.0329(17) -0.0022(14) 0.0063(13) -0.0033(13)
C7 0.0234(15) 0.0325(16) 0.0307(16) -0.0024(13) 0.0061(12) -0.0014(12)
C8 0.0292(16) 0.0299(16) 0.0416(18) -0.0021(14) 0.0075(14) -0.0041(12)
C9 0.0350(18) 0.046(2) 0.059(2) -0.0110(17) 0.0158(16) -0.0103(15)
C10 0.0257(17) 0.053(2) 0.080(3) -0.018(2) 0.0139(17) -0.0072(15)
C11 0.0299(17) 0.0418(19) 0.071(2) -0.0129(18) 0.0130(16) -0.0003(14)
C12 0.0272(16) 0.0337(17) 0.0472(19) -0.0076(15) 0.0070(14) 0.0008(13)
C13 0.0339(17) 0.0374(17) 0.0298(16) -0.0015(14) 0.0050(13) 0.0052(13)
C14 0.0332(18) 0.046(2) 0.059(2) 0.0138(17) 0.0052(16) 0.0025(15)
C15 0.0351(19) 0.063(2) 0.062(2) 0.0133(19) 0.0047(17) 0.0084(17)
C16 0.045(2) 0.060(2) 0.062(2) 0.0158(19) 0.0082(18) 0.0213(18)
C17 0.050(2) 0.051(2) 0.087(3) 0.025(2) 0.008(2) 0.0134(18)
C18 0.040(2) 0.042(2) 0.073(3) 0.0166(18) 0.0064(18) 0.0065(15)
C19 0.0330(17) 0.0258(15) 0.0308(16) 0.0002(13) 0.0043(13) 0.0035(12)
C20 0.044(2) 0.048(2) 0.0403(19) -0.0111(16) 0.0044(16) 0.0095(15)
C21 0.059(2) 0.064(2) 0.0368(19) -0.0079(17) 0.0142(17) 0.0176(19)
C22 0.044(2) 0.046(2) 0.057(2) 0.0001(17) 0.0169(17) 0.0146(16)
C23 0.0333(18) 0.069(2) 0.051(2) -0.0111(19) 0.0045(16) 0.0133(17)
C24 0.0375(19) 0.069(2) 0.0353(18) -0.0104(17) 0.0052(15) 0.0099(17)
C25 0.0423(18) 0.0306(16) 0.0267(16) -0.0018(13) 0.0005(14) 0.0030(14)
C26 0.048(2) 0.0396(18) 0.0341(17) -0.0004(15) 0.0072(15) 0.0090(15)
C27 0.081(3) 0.056(2) 0.047(2) -0.0029(19) 0.018(2) 0.026(2)
C28 0.104(3) 0.036(2) 0.053(2) -0.0095(17) 0.007(2) 0.021(2)
C29 0.093(3) 0.0343(19) 0.051(2) -0.0074(17) -0.007(2) -0.0023(19)
C30 0.053(2) 0.0338(18) 0.0398(19) -0.0019(15) -0.0016(16) -0.0017(15)
C31 0.0347(17) 0.0244(15) 0.0286(15) 0.0022(12) 0.0034(13) -0.0009(12)
C32 0.0423(19) 0.0442(18) 0.0363(18) -0.0008(15) 0.0009(15) -0.0086(15)
C33 0.059(2) 0.058(2) 0.039(2) -0.0039(18) -0.0129(18) -0.0107(19)
C34 0.098(3) 0.040(2) 0.0293(18) -0.0024(16) -0.0033(19) 0.000(2)
C35 0.075(3) 0.052(2) 0.0375(19) 0.0032(17) 0.0247(18) 0.0144(19)
C36 0.0432(19) 0.0413(18) 0.0377(18) 0.0017(15) 0.0107(15) 0.0044(15)
C37 0.045(2) 0.044(2) 0.074(3) -0.0048(19) 0.0162(19) -0.0019(16)
C38 0.086(3) 0.045(2) 0.108(4) -0.025(2) 0.035(3) -0.026(2)
C39 0.066(3) 0.059(3) 0.081(3) -0.025(2) 0.009(2) -0.010(2)
C40 0.074(3) 0.053(2) 0.047(2) -0.0137(18) 0.0069(19) -0.012(2)
C1S 0.060(3) 0.098(4) 0.055(2) -0.013(2) 0.012(2) -0.010(2)
C2S 0.065(3) 0.100(4) 0.075(3) -0.025(3) 0.028(2) -0.017(3)
C3S 0.064(3) 0.105(4) 0.089(3) -0.020(3) 0.025(3) 0.000(3)
C4S 0.072(3) 0.111(4) 0.056(3) -0.014(3) 0.011(2) 0.009(3)
C5S 0.065(3) 0.118(4) 0.067(3) 0.001(3) 0.009(2) -0.021(3)
C6S 0.051(3) 0.097(4) 0.081(3) -0.002(3) 0.006(2) -0.010(2)
C7S 0.086(3) 0.111(4) 0.081(3) 0.003(3) 0.019(3) -0.003(3)

loop_
_atom_type_symbol
_atom_type_description
_atom_type_scat_dispersion_real
_atom_type_scat_dispersion_imag
_atom_type_scat_source
C C 0.0033 0.0016 'International Tables Vol C Tables 4.2.6.8 and 6.1.1.4'
H H 0 0 'International Tables Vol C Tables 4.2.6.8 and 6.1.1.4'
Ce Ce -0.2486 2.6331 'International Tables Vol C Tables 4.2.6.8 and 6.1.1.4'
N N 0.0061 0.0033 'International Tables Vol C Tables 4.2.6.8 and 6.1.1.4'
O O 0.0106 0.006 'International Tables Vol C Tables 4.2.6.8 and 6.1.1.4'

loop_
_geom_angle_atom_site_label_1
_geom_angle_atom_site_label_2
_geom_angle_atom_site_label_3
_geom_angle
N3 Ce N1 108.66(8)
N3 Ce N2 123.57(8)
N1 Ce N2 109.72(8)
N3 Ce O 94.69(7)
N1 Ce O 124.87(7)
N2 Ce O 95.73(7)
C37 O C40 109.0(2)
C37 O Ce 132.31(19)
C40 O Ce 118.04(19)
C1 N1 C7 114.9(2)
C1 N1 Ce 123.78(16)
C7 N1 Ce 121.31(16)
C19 N2 C13 112.8(2)
C19 N2 Ce 128.66(16)
C13 N2 Ce 118.04(17)
C25 N3 C31 115.1(2)
C25 N3 Ce 109.93(16)
C31 N3 Ce 134.89(17)
N1 C1 C2 108.3(2)
N1 C1 C6 115.1(2)
C2 C1 C6 109.3(2)
C1 C2 C3 113.2(2)
C4 C3 C2 111.1(2)
C5 C4 C3 110.1(2)
C4 C5 C6 111.1(2)
C1 C6 C5 111.6(2)
N1 C7 C12 114.9(2)
N1 C7 C8 108.7(2)
C12 C7 C8 108.9(2)
C7 C8 C9 112.6(2)
C10 C9 C8 111.3(3)
C9 C10 C11 111.2(3)
C10 C11 C12 110.6(3)
C11 C12 C7 111.5(3)
N2 C13 C14 111.2(2)
N2 C13 C18 113.5(2)
C14 C13 C18 107.4(3)
C13 C14 C15 112.7(3)
C16 C15 C14 110.9(3)
C15 C16 C17 111.0(3)
C16 C17 C18 110.8(3)
C17 C18 C13 112.5(3)
N2 C19 C24 110.0(2)
N2 C19 C20 114.2(2)
C24 C19 C20 108.3(2)
C19 C20 C21 112.5(3)
C22 C21 C20 111.5(3)
C21 C22 C23 110.7(3)
C22 C23 C24 111.4(3)
C19 C24 C23 113.1(3)
N3 C25 C30 114.4(2)
N3 C25 C26 116.0(2)
C30 C25 C26 109.1(2)
C27 C26 C25 112.6(3)
C28 C27 C26 111.8(3)
C27 C28 C29 111.0(3)
C28 C29 C30 111.2(3)
C29 C30 C25 112.9(3)
N3 C31 C36 110.4(2)
N3 C31 C32 112.9(2)
C36 C31 C32 109.2(2)
C31 C32 C33 112.5(3)
C34 C33 C32 110.9(3)
C33 C34 C35 110.5(3)
C34 C35 C36 111.5(3)
C31 C36 C35 112.3(3)
O C37 C38 105.0(3)
C39 C38 C37 103.9(3)
C40 C39 C38 103.3(3)
C39 C40 O 106.8(3)
C2S C1S C6S 118.7(5)
C2S C1S C7S 120.8(4)
C6S C1S C7S 120.5(4)
C1S C2S C3S 120.0(4)
C4S C3S C2S 121.0(5)
C5S C4S C3S 118.9(5)
C4S C5S C6S 120.6(5)
C5S C6S C1S 120.7(5)

loop_
_geom_bond_atom_site_label_1
_geom_bond_atom_site_label_2
_geom_bond_distance
Ce N3 2.299(2)
Ce N1 2.317(2)
Ce N2 2.336(2)
Ce O 2.582(2)
O C37 1.444(4)
O C40 1.466(4)
N1 C1 1.460(3)
N1 C7 1.468(3)
N2 C19 1.460(4)
N2 C13 1.474(3)
N3 C25 1.468(4)
N3 C31 1.472(3)
C1 C2 1.523(4)
C1 C6 1.530(4)
C2 C3 1.530(4)
C3 C4 1.523(4)
C4 C5 1.522(4)
C5 C6 1.538(4)
C7 C12 1.530(4)
C7 C8 1.533(4)
C8 C9 1.533(4)
C9 C10 1.521(4)
C10 C11 1.525(4)
C11 C12 1.525(4)
C13 C14 1.516(4)
C13 C18 1.531(4)
C14 C15 1.535(4)
C15 C16 1.503(5)
C16 C17 1.516(5)
C17 C18 1.530(4)
C19 C24 1.522(4)
C19 C20 1.523(4)
C20 C21 1.532(5)
C21 C22 1.515(4)
C22 C23 1.516(4)
C23 C24 1.528(4)
C25 C30 1.531(4)
C25 C26 1.536(4)
C26 C27 1.521(4)
C27 C28 1.515(5)
C28 C29 1.517(6)
C29 C30 1.528(5)
C31 C36 1.523(4)
C31 C32 1.530(4)
C32 C33 1.531(4)
C33 C34 1.510(5)
C34 C35 1.518(5)
C35 C36 1.534(4)
C37 C38 1.514(5)
C38 C39 1.505(6)
C39 C40 1.460(5)
C1S C2S 1.355(6)
C1S C6S 1.384(6)
C1S C7S 1.517(6)
C2S C3S 1.402(6)
C3S C4S 1.364(6)
C4S C5S 1.355(6)
C5S C6S 1.384(6)
